data_7714056
loop_
_publ_author_name
'Gillespie, Angus A.'
'Roemer, Max'
'Jago, David'
'Sobolev, Alexandre N.'
'Nealon, Gareth L.'
'Spackman, Peter R.'
'Moggach, Stephen A.'
'Koutsantonis, George'

_publ_section_title
;
 Functionalised organometallic photoswitches containing dihydropyrene
 units
;
_journal_name_full 'Dalton Transactions'
_journal_paper_doi 10.1039/D3DT02505E
_journal_year 2023
_chemical_formula_moiety 'C64 H70 P2 Ru'
_chemical_formula_sum 'C64 H70 P2 Ru'
_chemical_formula_weight 1002.21
_space_group_crystal_system monoclinic
_space_group_IT_number 15
_space_group_name_Hall '-I 2ya'
_space_group_name_H-M_alt 'I 1 2/a 1'
_atom_sites_solution_hydrogens geom
_atom_sites_solution_primary dual
_audit_creation_date 2023-06-07
_audit_creation_method
;
Olex2 1.5
(compiled 2023.03.06 svn.rbb2c1857 for OlexSys, GUI svn.r6748)
;
_audit_update_record
;
2023-06-30 deposited with the CCDC.	2023-09-26 downloaded from the CCDC.
;
_cell_angle_alpha 90
_cell_angle_beta 99.4930(10)
_cell_angle_gamma 90
_cell_formula_units_Z 8
_cell_length_a 28.3238(2)
_cell_length_b 8.83780(10)
_cell_length_c 44.5941(3)
_cell_measurement_reflns_used 122647
_cell_measurement_temperature 100.00(10)
_cell_measurement_theta_max 75.5180
_cell_measurement_theta_min 3.1360
_cell_volume 11009.93(17)
_computing_cell_refinement 'CrysAlisPro 1.171.43.70a (Rigaku OD, 2023)'
_computing_data_collection 'CrysAlisPro system (CCD 41.104a 64-bit (release 16-03-2021))'
_computing_data_reduction 'CrysAlisPro 1.171.43.70a (Rigaku OD, 2023)'
_computing_molecular_graphics 'Olex2 1.5 (Dolomanov et al., 2009)'
_computing_publication_material 'Olex2 1.5 (Dolomanov et al., 2009)'
_computing_structure_refinement 'XL  (Sheldrick, 2008)'
_computing_structure_solution 'SHELXT 2018/2 (Sheldrick, 2018)'
_diffrn_ambient_environment N~2~
_diffrn_ambient_temperature 100.00(10)
_diffrn_detector 'Hybrid Pixel Array Detector'
_diffrn_detector_area_resol_mean 10.0000
_diffrn_detector_type HyPix
_diffrn_measured_fraction_theta_full 1.000
_diffrn_measured_fraction_theta_max 0.967
_diffrn_measurement_details
;
List of Runs (angles in degrees, time in seconds):

  # Type    Start    End  Width  t~exp~   \w     \q     \k     \f   Frames
#--------------------------------------------------------------------------
  1  \w   -110.00 -27.00   0.50    0.30    --  -46.23 152.00  66.00  166
  2  \w    -92.00 -10.00   0.50    0.30    --  -46.23 121.00 -93.00  164
  3  \w   -118.00 -55.00   0.50    0.30    --  -46.23-152.00  24.00  126
  4  \w     10.00  92.00   0.50    0.30    --   46.23-121.00-176.00  164
  5  \w     27.00 111.00   0.50    0.30    --   46.23-152.00  24.00  168
  6  \w     55.00 118.00   0.50    0.30    --   46.23 152.00  66.00  126
  7  \w   -110.00 -30.00   0.50    0.80    -- -102.37 121.00 -93.00  160
  8  \w   -160.00-125.00   0.50    0.80    -- -102.37-121.00-176.00   70
  9  \w   -134.00-109.00   0.50    0.80    -- -102.37-152.00  24.00   50
 10  \w     85.00 110.00   0.50    0.80    --  102.37 152.00  66.00   50
 11  \w     31.00 131.00   0.50    0.80    --  102.37-152.00  24.00  200
 12  \w     79.00 129.00   0.50    0.80    --  102.37 121.00 -93.00  100
 13  \w     47.00 110.00   0.50    0.80    --  102.37-121.00-176.00  126
 14  \w    -48.00 -17.00   0.50    0.30    --    2.00 130.00  54.01   62
 15  \w    -13.00  14.00   0.50    0.30    --   18.00 102.00  66.79   54
 16  \w    -15.00  10.00   0.50    0.30    --   18.00  98.00 -44.14   50
 17  \w     -8.00  21.00   0.50    0.30    --   22.00 100.00 117.71   58
 18  \w      9.00  39.00   0.50    0.30    --   38.00  90.00  80.84   60
 19  \w     14.00  41.00   0.50    0.30    --   42.00  92.00 -43.25   54
 20  \w     14.00  40.00   0.50    0.30    --   42.00  88.00 -76.71   52
 21  \w     15.00  40.00   0.50    0.30    --   42.00  86.00-177.11   50
 22  \w     17.00  42.00   0.50    0.30    --   46.00  90.00  49.39   50
 23  \w     17.00  42.00   0.50    0.30    --   46.00  90.00-164.50   50
 24  \w    -98.00 -33.00   0.50    0.30    --  -46.23 -19.00-120.00  130
 25  \w     28.00  60.00   0.50    0.30    --   50.00  76.00  87.32   64
 26  \w     82.00 122.00   0.50    0.30    --   50.00  76.00  87.32   80
 27  \w     27.00  53.00   0.50    0.30    --   50.00  77.00 150.59   52
 28  \w     77.00 122.00   0.50    0.30    --   50.00  77.00 150.59   90
 29  \w     31.00  62.00   0.50    0.30    --   54.00  77.00 -52.53   62
 30  \w     84.00 126.00   0.50    0.30    --   54.00  77.00  -4.60   84
 31  \w     31.00  78.00   0.50    0.30    --   54.00  77.00  -4.60   94
 32  \w     33.00  64.00   0.50    0.30    --   54.00  76.00 161.42   62
 33  \w     69.00  96.00   0.50    0.30    --   54.00  77.00 -52.53   54
 34  \w     76.00 102.00   0.50    0.30    --   58.00  77.00-115.49   52
 35  \w     68.00  94.00   0.50    0.30    --   58.00  76.00-139.25   52
 36  \w     97.00 130.00   0.50    0.30    --   58.00  77.00  14.47   66
 37  \w     35.00  61.00   0.50    0.30    --   58.00  77.00-115.49   52
 38  \w     37.00  63.00   0.50    0.30    --   58.00  76.00 135.17   52
 39  \w     36.00  69.00   0.50    0.30    --   58.00  77.00  14.47   66
 40  \w     38.00  64.00   0.50    0.30    --   58.00  74.00 100.03   52
 41  \w     36.00  64.00   0.50    0.30    --   58.00  76.00-139.25   56
 42  \w     39.00  75.00   0.50    0.30    --   62.00  77.00-174.41   72
 43  \w     43.00  68.00   0.50    0.30    --   66.00  77.00 -48.00   50
 44  \w     43.00  73.00   0.50    0.30    --   66.00  77.00-108.20   60
 45  \w     43.00  74.00   0.50    0.30    --   66.00  77.00 -25.30   62
 46  \w     43.00  71.00   0.50    0.30    --   66.00  77.00  28.88   56
 47  \w     43.00  68.00   0.50    0.30    --   66.00  77.00 -79.60   50
 48  \w     43.00  68.00   0.50    0.30    --   66.00  77.00-156.18   50
 49  \w     45.00  73.00   0.50    0.30    --   66.00  76.00 147.49   56
 50  \w    -73.00 -47.00   0.50    0.30    --  -70.00 -77.00  24.75   52
 51  \w    -77.00 -47.00   0.50    0.30    --  -70.00 -76.00  68.39   60
 52  \w    -73.00 -47.00   0.50    0.30    --  -70.00 -76.00  98.95   52
 53  \w     47.00  73.00   0.50    0.30    --   70.00  77.00-141.01   52
 54  \w    -77.00 -51.00   0.50    0.30    --  -74.00 -76.00  55.29   52
 55  \w    -78.00 -52.00   0.50    0.30    --  -74.00 -75.00  96.15   52
 56  \w    -77.00 -51.00   0.50    0.30    --  -74.00 -76.00 -14.07   52
 57  \w    -77.00 -51.00   0.50    0.30    --  -74.00 -76.00 -65.24   52
 58  \w    -89.00 -55.00   0.50    0.30    --  -74.00 -73.00  10.37   68
 59  \w     52.00  78.00   0.50    0.30    --   74.00  75.00  56.46   52
 60  \w   -106.00 -57.00   0.50    0.80    --  -78.00 -72.00-174.18   98
 61  \w    -83.00 -57.00   0.50    0.80    --  -78.00 -73.00 -85.12   52
 62  \w    -88.00 -62.00   0.50    0.80    --  -82.00 -72.00 142.44   52
 63  \w    -86.00 -60.00   0.50    0.80    --  -82.00 -74.00 128.97   52
 64  \w    -87.00 -61.00   0.50    0.80    --  -82.00 -73.00-159.51   52
 65  \w    -85.00 -60.00   0.50    0.80    --  -82.00 -75.00 166.78   50
 66  \w    -87.00 -61.00   0.50    0.80    --  -82.00 -72.00 -95.59   52
 67  \w   -101.00 -61.00   0.50    0.80    --  -82.00 -74.00-133.85   80
 68  \w    -87.00 -60.00   0.50    0.80    --  -82.00 -77.00 160.38   54
 69  \w    -86.00 -60.00   0.50    0.80    --  -82.00 -76.00  87.46   52
 70  \w    -91.00 -65.00   0.50    0.80    --  -86.00 -72.00 -67.56   52
 71  \w    -95.00 -64.00   0.50    0.80    --  -86.00 -74.00 -14.47   62
 72  \w   -101.00 -65.00   0.50    0.80    --  -86.00 -73.00 132.51   72
 73  \w    -90.00 -64.00   0.50    0.80    --  -86.00 -74.00  70.54   52
 74  \w   -147.00-121.00   0.50    0.80    --  -86.00 -74.00  70.54   52
 75  \w    -95.00 -64.00   0.50    0.80    --  -86.00 -74.00 -25.98   62
 76  \w   -159.00-115.00   0.50    0.80    --  -86.00 -74.00 -25.98   88
 77  \w    -90.00 -64.00   0.50    0.80    --  -86.00 -74.00-109.87   52
 78  \w   -157.00 -70.00   0.50    0.80    --  -90.00 -69.00  -5.17  174
 79  \w   -162.00 -72.00   0.50    0.80    --  -90.00 -66.00  97.85  180
 80  \w   -104.00 -68.00   0.50    0.80    --  -90.00 -75.00 -36.05   72
 81  \w   -161.00-122.00   0.50    0.80    --  -90.00 -75.00 -36.05   78
 82  \w   -120.00 -72.00   0.50    0.80    --  -90.00 -65.00 -62.37   96
 83  \w    -95.00 -70.00   0.50    0.80    --  -90.00 -71.00  19.79   50
 84  \w   -159.00 -68.00   0.50    0.80    --  -90.00 -74.00   7.19  182
 85  \w   -148.00-118.00   0.50    0.80    --  -90.00 -71.00  19.79   60
 86  \w    -93.00 -68.00   0.50    0.80    --  -90.00 -74.00-111.84   50
 87  \w   -160.00-107.00   0.50    0.80    --  -90.00 -74.00-111.84  106
 88  \w    -94.00 -69.00   0.50    0.80    --  -90.00 -72.00  53.03   50
 89  \w   -160.00 -67.00   0.50    0.80    --  -90.00 -76.00 -70.62  186
 90  \w    -98.00 -71.00   0.50    0.80    --  -94.00 -77.00  75.58   54
 91  \w   -134.00-108.00   0.50    0.80    --  -94.00 -77.00  75.58   52
 92  \w   -167.00 -73.00   0.50    0.80    --  -94.00 -75.00-175.64  188
 93  \w    -99.00 -72.00   0.50    0.80    --  -94.00 -75.00 102.51   54
 94  \w   -167.00-141.00   0.50    0.80    --  -94.00 -75.00 102.51   52
 95  \w   -165.00 -73.00   0.50    0.80    --  -94.00 -75.00-126.91  184
 96  \w    -99.00 -74.00   0.50    0.80    --  -94.00 -70.00 161.21   50
 97  \w   -142.00-104.00   0.50    0.80    --  -94.00 -70.00 161.21   76
 98  \w   -100.00 -73.00   0.50    0.80    --  -94.00 -74.00-146.10   54
 99  \w   -149.00-123.00   0.50    0.80    --  -94.00 -74.00-146.10   52
100  \w   -166.00 -71.00   0.50    0.80    --  -94.00 -77.00-163.30  190
101  \w    -97.00 -71.00   0.50    0.80    --  -94.00 -77.00 122.08   52
102  \w   -153.00-108.00   0.50    0.80    --  -94.00 -77.00 122.08   90
103  \w   -166.00 -71.00   0.50    0.80    --  -94.00 -76.00 127.18  190
104  \w   -166.00 -71.00   0.50    0.80    --  -94.00 -76.00 -79.18  190
105  \w   -169.00 -75.00   0.50    0.80    --  -98.00 -77.00  60.58  188
106  \w   -170.00 -75.00   0.50    0.80    --  -98.00 -76.00  47.51  190
107  \w    -82.00 -57.00   0.50    0.80    -- -102.37 137.00 116.07   50
108  \w   -121.00 -94.00   0.50    0.80    -- -102.37 137.00 116.07   54
109  \w    -62.00 -37.00   0.50    0.80    -- -102.37 105.00  29.16   50
110  \w   -106.00 -65.00   0.50    0.80    -- -102.37 105.00  29.16   82
111  \w   -107.00 -31.00   0.50    0.80    -- -102.37 125.00  60.00  152
112  \w   -108.00 -55.00   0.50    0.80    -- -102.37 108.00 -31.62  106
113  \w   -105.00 -31.00   0.50    0.80    -- -102.37  77.00  90.00  148
114  \w   -119.00 -64.00   0.50    0.80    -- -102.37 152.00  66.00  110
115  \w     42.00  68.00   0.50    0.80    --  102.37 -61.00-120.00   52
116  \w     33.00  65.00   0.50    0.80    --  102.37 -61.00 -30.00   64
117  \w     42.00 103.00   0.50    0.80    --  102.37 -77.00-150.00  122
118  \w     33.00 103.00   0.50    0.80    --  102.37 -94.00-150.00  140
119  \w     30.00  61.00   0.50    0.80    --  102.37 -61.00   0.00   62
;
_diffrn_measurement_device 'four-circle diffractometer'
_diffrn_measurement_device_type 'XtaLAB Synergy, Single source at home/near, HyPix'
_diffrn_measurement_method '\w scans'
_diffrn_orient_matrix_type 'CrysAlisPro convention (1999,Acta A55,543-557)'
_diffrn_orient_matrix_UB_11 0.0106647000
_diffrn_orient_matrix_UB_12 0.0461390000
_diffrn_orient_matrix_UB_13 -0.0315390000
_diffrn_orient_matrix_UB_21 0.0539999000
_diffrn_orient_matrix_UB_22 -0.0206660000
_diffrn_orient_matrix_UB_23 0.0114593000
_diffrn_orient_matrix_UB_31 -0.0035776000
_diffrn_orient_matrix_UB_32 -0.1667630000
_diffrn_orient_matrix_UB_33 -0.0100490000
_diffrn_radiation_monochromator mirror
_diffrn_radiation_probe x-ray
_diffrn_radiation_type 'Cu K\a'
_diffrn_radiation_wavelength 1.54184
_diffrn_reflns_av_R_equivalents 0.0423
_diffrn_reflns_av_unetI/netI 0.0132
_diffrn_reflns_Laue_measured_fraction_full 1.000
_diffrn_reflns_Laue_measured_fraction_max 0.967
_diffrn_reflns_limit_h_max 34
_diffrn_reflns_limit_h_min -34
_diffrn_reflns_limit_k_max 10
_diffrn_reflns_limit_k_min -11
_diffrn_reflns_limit_l_max 53
_diffrn_reflns_limit_l_min -55
_diffrn_reflns_number 192618
_diffrn_reflns_point_group_measured_fraction_full 1.000
_diffrn_reflns_point_group_measured_fraction_max 0.967
_diffrn_reflns_theta_full 67.684
_diffrn_reflns_theta_max 75.363
_diffrn_reflns_theta_min 3.164
_diffrn_source 'micro-focus sealed X-ray tube'
_diffrn_source_type 'PhotonJet (Cu) X-ray Source'
_exptl_absorpt_coefficient_mu 3.129
_exptl_absorpt_correction_T_max 1.000
_exptl_absorpt_correction_T_min 0.621
_exptl_absorpt_correction_type gaussian
_exptl_absorpt_process_details
;
CrysAlisPro 1.171.43.70a (Rigaku Oxford Diffraction, 2023)
Numerical absorption correction based on gaussian integration over
a multifaceted crystal model
Empirical absorption correction using spherical harmonics,
implemented in SCALE3 ABSPACK scaling algorithm.
;
_exptl_crystal_colour 'clear dark green'
_exptl_crystal_density_diffrn 1.209
_exptl_crystal_description block
_exptl_crystal_F_000 4224
_exptl_crystal_size_max 0.23
_exptl_crystal_size_mid 0.09
_exptl_crystal_size_min 0.06
_refine_diff_density_max 0.611
_refine_diff_density_min -1.036
_refine_diff_density_rms 0.060
_refine_ls_extinction_method none
_refine_ls_goodness_of_fit_ref 1.090
_refine_ls_hydrogen_treatment constr
_refine_ls_matrix_type full
_refine_ls_number_parameters 635
_refine_ls_number_reflns 11004
_refine_ls_number_restraints 11
_refine_ls_restrained_S_all 1.090
_refine_ls_R_factor_all 0.0357
_refine_ls_R_factor_gt 0.0346
_refine_ls_shift/su_max 0.003
_refine_ls_shift/su_mean 0.000
_refine_ls_structure_factor_coef Fsqd
_refine_ls_weighting_details 'w=1/[\s^2^(Fo^2^)+(0.0421P)^2^+24.8448P] where P=(Fo^2^+2Fc^2^)/3'
_refine_ls_weighting_scheme calc
_refine_ls_wR_factor_gt 0.0927
_refine_ls_wR_factor_ref 0.0934
_reflns_Friedel_coverage 0.000
_reflns_number_gt 10607
_reflns_number_total 11004
_reflns_threshold_expression 'I > 2\s(I)'
_cod_data_source_file d3dt02505e2.cif
_cod_data_source_block gk597
_cod_database_code 7714056
_shelx_shelxl_version_number 2018/3
_chemical_oxdiff_formula 'C64 H70 P2 Ru1'
_chemical_oxdiff_usercomment 'Angus for George'
_shelx_space_group_comment
;
The symmetry employed for this shelxl refinement is uniquely defined
by the following loop, which should always be used as a source of
symmetry information in preference to the above space-group names.
They are only intended as comments.
;
_shelx_estimated_absorpt_t_max 0.834
_shelx_estimated_absorpt_t_min 0.533
_olex2_refinement_description
;
1. Fixed Uiso
 At 1.2 times of:
  All C(H) groups, All C(H,H) groups
 At 1.5 times of:
  All C(H,H,H) groups
2. Restrained distances
 C01T-C01U \\sim C01T-C7
 with sigma of 0.02
 C00R-C01S \\sim C00R-C2
 with sigma of 0.02
 C011-C01S \\sim C011-C2
 with sigma of 0.02
 C01S-C01T \\sim C2-C01T
 with sigma of 0.02
 C01S-C01V \\sim C2-C01V
 with sigma of 0.02
 C01S-C01V \\sim C01S-C01W
 with sigma of 0.02
 C01V-C2 \\sim C01W-C2
 with sigma of 0.02
 C00G-C01T \\sim C00G-C3
 with sigma of 0.02
 C016-C01T \\sim C016-C3
 with sigma of 0.02
 C01S-C01T \\sim C01S-C3
 with sigma of 0.02
 C01T-C01U \\sim C3-C01U
 with sigma of 0.02
 C01T-C2 \\sim C3-C2
 with sigma of 0.02
 C01T-C01W \\sim C3-C01W
 with sigma of 0.02
 C01U-C01T \\sim C7-C01S \\sim C2-C01V \\sim C3-C01W
 with sigma of 0.02
 C3-C01S \\sim C2-C01T
 with sigma of 0.02
 C01T-C016 \\sim C3-C016
 with sigma of 0.02
 C01T-C00G \\sim C3-C00G
 with sigma of 0.02
 C01S-C011 \\sim C2-C011
 with sigma of 0.02
 C01S-C00R \\sim C2-C00R
 with sigma of 0.02
3. Uiso/Uaniso restraints and constraints
Uanis(C01U) = Uanis(C7)
Uanis(C01T) = Uanis(C3)
Uanis(C01S) = Uanis(C2)
Uanis(C01W) = Uanis(C01V)
4. Others
 Sof(C7)=Sof(H7A)=Sof(H7B)=Sof(H7C)=1-FVAR(1)
 Sof(C01U)=Sof(H4)=Sof(HJ)=Sof(HK)=FVAR(1)
 Sof(C2)=1-FVAR(2)
 Sof(C01S)=FVAR(2)
 Sof(C01W)=Sof(H6)=Sof(HN)=Sof(HO)=1-FVAR(3)
 Sof(C01V)=Sof(H5)=Sof(HL)=Sof(HM)=FVAR(3)
 Sof(C3)=1-FVAR(4)
 Sof(C01T)=FVAR(4)
5.a Secondary CH2 refined with riding coordinates:
 C00F(H00B,H00C), C00H(H00D,H00E)
5.b Aromatic/amide H refined with riding coordinates:
 C008(H008), C009(H009), C00A(H00A), C00M(H00M), C00N(H00N), C00O(H00O),
 C00P(H00P), C00S(H00S), C00T(H00T), C00U(H00U), C00W(H00W), C00X(H00X),
 C00Y(H00Y), C012(H012), C013(H013), C014(H014), C015(H015), C017(H017),
 C018(H018), C019(H019), C01A(H01D), C01B(H01E), C01E(H01L), C01F(H01M),
 C01H(H01N), C01K(H01U), C01L(H01V)
5.c Idealised Me refined as rotating group:
 C010(H01A,H01B,H01C), C01C(H01F,H01G,H01H), C01D(H01I,H01J,H01K), C01I(H01O,
 H01P,H01Q), C01J(H01R,H01S,H01T), C01M(H01W,H01X,H01Y), C01N(H01Z,H,HA),
 C01O(H01,HB,HC), C01P(H1,HD,HE), C01Q(H2,HF,HG), C01R(H3,HH,HI), C01U(H4,HJ,
 HK), C01V(H5,HL,HM), C7(H7A,H7B,H7C), C01W(H6,HN,HO)
;
_smtbx_masks_special_details
;
A solvent mask was calculated and 192 electrons were 
found in a volume of 1416\%A^3^ in 2 voids per unit cell. 
This is consistent with the presence of 
1.3[CH3OH] per Asymmetric Unit 
which account for 187 electrons 
per unit cell.
;
_smtbx_masks_void_probe_radius 1.2
_smtbx_masks_void_truncation_radius 1.2
_olex2_submission_special_instructions 'No special instructions were received'
_oxdiff_exptl_absorpt_empirical_details
;
Empirical correction (ABSPACK) includes:
- Absorption correction using spherical harmonics
- Frame scaling
;
_oxdiff_exptl_absorpt_empirical_full_max 1.430
_oxdiff_exptl_absorpt_empirical_full_min 0.689

loop_
_space_group_symop_operation_xyz
'x, y, z'
'-x+1/2, y, -z'
'x+1/2, y+1/2, z+1/2'
'-x+1, y+1/2, -z+1/2'
'-x, -y, -z'
'x-1/2, -y, z'
'-x+1/2, -y+1/2, -z+1/2'
'x, -y+1/2, z+1/2'

loop_
_atom_site_label
_atom_site_type_symbol
_atom_site_fract_x
_atom_site_fract_y
_atom_site_fract_z
_atom_site_U_iso_or_equiv
_atom_site_adp_type
_atom_site_occupancy
_atom_site_site_symmetry_order
_atom_site_calc_flag
_atom_site_refinement_flags_posn
_atom_site_refinement_flags_adp
_atom_site_refinement_flags_occupancy
_atom_site_disorder_assembly
_atom_site_disorder_group
Ru01 Ru 0.21780(2) 0.73991(2) 0.35064(2) 0.02264(6) Uani 1 1 d . . . . .
P002 P 0.16291(2) 0.58829(6) 0.36730(2) 0.02391(11) Uani 1 1 d . . . . .
P003 P 0.23068(2) 0.53272(6) 0.32309(2) 0.02516(12) Uani 1 1 d . . . . .
C004 C 0.29177(8) 0.4926(3) 0.31705(5) 0.0291(4) Uani 1 1 d . . . . .
C005 C 0.09968(8) 0.6439(2) 0.35895(5) 0.0287(4) Uani 1 1 d . . . . .
C006 C 0.26212(8) 0.9415(2) 0.34424(5) 0.0300(5) Uani 1 1 d . . . . .
C007 C 0.19670(8) 0.4984(3) 0.28480(5) 0.0280(4) Uani 1 1 d . . . . .
C008 C 0.32165(8) 0.3842(3) 0.43480(5) 0.0291(4) Uani 1 1 d . . . . .
H008 H 0.288146 0.374853 0.434418 0.035 Uiso 1 1 calc R U . . .
C009 C 0.20495(8) 0.6074(3) 0.42861(5) 0.0303(5) Uani 1 1 d . . . . .
H009 H 0.224808 0.682785 0.421968 0.036 Uiso 1 1 calc R U . . .
C00A C 0.15980(8) 0.5951(3) 0.27276(5) 0.0314(5) Uani 1 1 d . . . . .
H00A H 0.153554 0.682813 0.283792 0.038 Uiso 1 1 calc R U . . .
C00B C 0.16939(8) 0.5402(3) 0.40798(5) 0.0282(4) Uani 1 1 d . . . . .
C00C C 0.33810(8) 0.4942(3) 0.41586(5) 0.0294(5) Uani 1 1 d . . . . .
C00D C 0.26991(8) 0.6379(3) 0.37903(5) 0.0297(5) Uani 1 1 d . . . . .
C00E C 0.24163(9) 0.9634(2) 0.37139(5) 0.0310(5) Uani 1 1 d . . . . .
C00F C 0.21268(8) 0.3643(3) 0.34303(5) 0.0307(5) Uani 1 1 d . . . . .
H00B H 0.212520 0.273014 0.330138 0.037 Uiso 1 1 calc R U . . .
H00C H 0.234989 0.347291 0.362286 0.037 Uiso 1 1 calc R U . . .
C00G C 0.38786(8) 0.5153(3) 0.41688(5) 0.0340(5) Uani 1 1 d D . . . .
C00H C 0.16216(8) 0.3985(3) 0.34934(5) 0.0304(5) Uani 1 1 d . . . . .
H00D H 0.152353 0.320848 0.363096 0.036 Uiso 1 1 calc R U . . .
H00E H 0.139029 0.397165 0.330103 0.036 Uiso 1 1 calc R U . . .
C00I C 0.22360(8) 0.9360(2) 0.31913(5) 0.0276(4) Uani 1 1 d . . . . .
C00J C 0.36842(9) 0.0830(3) 0.49100(5) 0.0341(5) Uani 1 1 d . . . . .
C00K C 0.30305(8) 0.5796(3) 0.39554(5) 0.0300(5) Uani 1 1 d . . . . .
C00L C 0.17965(8) 0.9517(2) 0.33042(5) 0.0290(5) Uani 1 1 d . . . . .
C00M C 0.20492(8) 0.3700(3) 0.26821(5) 0.0328(5) Uani 1 1 d . . . . .
H00M H 0.230195 0.303047 0.276078 0.039 Uiso 1 1 calc R U . . .
C00N C 0.07548(9) 0.6389(3) 0.32900(5) 0.0361(5) Uani 1 1 d . . . . .
H00N H 0.091467 0.600745 0.313465 0.043 Uiso 1 1 calc R U . . .
C00O C 0.13179(9) 0.5650(3) 0.24465(5) 0.0364(5) Uani 1 1 d . . . . .
H00O H 0.106883 0.632668 0.236513 0.044 Uiso 1 1 calc R U . . .
C00P C 0.31006(9) 0.5703(3) 0.29443(5) 0.0343(5) Uani 1 1 d . . . . .
H00P H 0.289830 0.636919 0.281404 0.041 Uiso 1 1 calc R U . . .
C00Q C 0.34794(9) -0.0468(3) 0.50778(5) 0.0367(5) Uani 1 1 d . . . . .
C00R C 0.35196(8) 0.2896(3) 0.45383(5) 0.0290(5) Uani 1 1 d D . . . .
C00S C 0.41780(9) 0.1053(3) 0.49290(5) 0.0365(5) Uani 1 1 d . . . . .
H00S H 0.439009 0.044632 0.506641 0.044 Uiso 1 1 calc R U . . .
C00T C 0.48850(9) 0.5450(3) 0.41982(6) 0.0371(5) Uani 1 1 d . . . . .
H00T H 0.521937 0.555862 0.420096 0.045 Uiso 1 1 calc R U . . .
C00U C 0.33677(8) 0.1778(3) 0.47204(5) 0.0300(5) Uani 1 1 d . . . . .
H00U H 0.303362 0.164900 0.471610 0.036 Uiso 1 1 calc R U . . .
C00V C 0.45720(9) 0.6403(3) 0.40083(6) 0.0385(5) Uani 1 1 d . . . . .
C00W C 0.40758(9) 0.6209(3) 0.39938(6) 0.0353(5) Uani 1 1 d . . . . .
H00W H 0.386534 0.682919 0.385814 0.042 Uiso 1 1 calc R U . . .
C00X C 0.17675(9) 0.3385(3) 0.24038(6) 0.0381(5) Uani 1 1 d . . . . .
H00X H 0.182503 0.249895 0.229463 0.046 Uiso 1 1 calc R U . . .
C00Y C 0.07510(9) 0.6998(3) 0.38127(6) 0.0338(5) Uani 1 1 d . . . . .
H00Y H 0.090653 0.704215 0.401828 0.041 Uiso 1 1 calc R U . . .
C00Z C 0.19113(9) 0.9674(2) 0.36295(5) 0.0312(5) Uani 1 1 d . . . . .
C010 C 0.13141(9) 0.9790(3) 0.31177(6) 0.0408(6) Uani 1 1 d . . . . .
H01A H 0.130332 0.934423 0.291548 0.061 Uiso 1 1 calc R U . . .
H01B H 0.125602 1.088168 0.309779 0.061 Uiso 1 1 calc R U . . .
H01C H 0.106734 0.932405 0.321774 0.061 Uiso 1 1 calc R U . . .
C011 C 0.43712(9) 0.2124(3) 0.47551(5) 0.0353(5) Uani 1 1 d D . . . .
C012 C 0.32199(9) 0.3948(3) 0.33575(6) 0.0402(6) Uani 1 1 d . . . . .
H012 H 0.310142 0.339754 0.351232 0.048 Uiso 1 1 calc R U . . .
C013 C 0.14026(9) 0.4364(3) 0.22859(5) 0.0383(5) Uani 1 1 d . . . . .
H013 H 0.121037 0.415548 0.209496 0.046 Uiso 1 1 calc R U . . .
C014 C 0.14562(10) 0.3950(3) 0.44904(6) 0.0436(6) Uani 1 1 d . . . . .
H014 H 0.124664 0.324130 0.456014 0.052 Uiso 1 1 calc R U . . .
C015 C 0.13953(9) 0.4333(3) 0.41848(5) 0.0361(5) Uani 1 1 d . . . . .
H015 H 0.114849 0.386548 0.404552 0.043 Uiso 1 1 calc R U . . .
C016 C 0.47292(8) 0.4356(3) 0.43823(6) 0.0352(5) Uani 1 1 d D . . . .
C017 C 0.48605(9) 0.2357(3) 0.47616(6) 0.0379(6) Uani 1 1 d . . . . .
H017 H 0.508241 0.177350 0.489758 0.045 Uiso 1 1 calc R U . . .
C018 C 0.21181(9) 0.5650(3) 0.45919(5) 0.0374(5) Uani 1 1 d . . . . .
H018 H 0.237098 0.608927 0.473118 0.045 Uiso 1 1 calc R U . . .
C019 C 0.02864(9) 0.6886(3) 0.32154(6) 0.0443(6) Uani 1 1 d . . . . .
H019 H 0.012928 0.684654 0.301022 0.053 Uiso 1 1 calc R U . . .
C01A C 0.18208(10) 0.4598(3) 0.46930(6) 0.0427(6) Uani 1 1 d . . . . .
H01D H 0.186698 0.431985 0.490160 0.051 Uiso 1 1 calc R U . . .
C01B C 0.50337(9) 0.3415(3) 0.45754(6) 0.0372(5) Uani 1 1 d . . . . .
H01E H 0.536940 0.349524 0.458052 0.045 Uiso 1 1 calc R U . . .
C01C C 0.22917(10) 0.9335(3) 0.28614(5) 0.0365(5) Uani 1 1 d . . . . .
H01F H 0.261735 0.901546 0.284399 0.055 Uiso 1 1 calc R U . . .
H01G H 0.223303 1.035035 0.277487 0.055 Uiso 1 1 calc R U . . .
H01H H 0.206088 0.862355 0.275063 0.055 Uiso 1 1 calc R U . . .
C01D C 0.31468(9) 0.9398(3) 0.34311(6) 0.0403(6) Uani 1 1 d . . . . .
H01I H 0.331707 0.888626 0.361205 0.060 Uiso 1 1 calc R U . . .
H01J H 0.326355 1.044022 0.342529 0.060 Uiso 1 1 calc R U . . .
H01K H 0.320377 0.885833 0.324845 0.060 Uiso 1 1 calc R U . . .
C01E C 0.38715(9) 0.4561(3) 0.30958(6) 0.0429(6) Uani 1 1 d . . . . .
H01L H 0.419691 0.444548 0.307261 0.051 Uiso 1 1 calc R U . . .
C01F C 0.35745(9) 0.5525(3) 0.29051(6) 0.0399(6) Uani 1 1 d . . . . .
H01M H 0.369375 0.605935 0.274852 0.048 Uiso 1 1 calc R U . . .
C01G C 0.47880(10) 0.7604(3) 0.38236(7) 0.0443(6) Uani 1 1 d . . . . .
C01H C 0.02791(10) 0.7491(3) 0.37363(7) 0.0430(6) Uani 1 1 d . . . . .
H01N H 0.011507 0.786789 0.389015 0.052 Uiso 1 1 calc R U . . .
C01I C 0.26937(11) 0.9904(3) 0.40265(5) 0.0430(6) Uani 1 1 d . . . . .
H01O H 0.248058 0.979053 0.417729 0.064 Uiso 1 1 calc R U . . .
H01P H 0.282646 1.093058 0.403805 0.064 Uiso 1 1 calc R U . . .
H01Q H 0.295502 0.916799 0.406816 0.064 Uiso 1 1 calc R U . . .
C01J C 0.15614(11) 1.0006(3) 0.38418(6) 0.0425(6) Uani 1 1 d . . . . .
H01R H 0.123395 0.986653 0.373373 0.064 Uiso 1 1 calc R U . . .
H01S H 0.160314 1.105322 0.391378 0.064 Uiso 1 1 calc R U . . .
H01T H 0.161986 0.931543 0.401584 0.064 Uiso 1 1 calc R U . . .
C01K C 0.36942(10) 0.3774(4) 0.33188(6) 0.0487(7) Uani 1 1 d . . . . .
H01U H 0.389747 0.310449 0.344768 0.058 Uiso 1 1 calc R U . . .
C01L C 0.00476(10) 0.7436(3) 0.34374(7) 0.0459(7) Uani 1 1 d . . . . .
H01V H -0.027383 0.777595 0.338604 0.055 Uiso 1 1 calc R U . . .
C01M C 0.31256(10) 0.0125(3) 0.52734(6) 0.0465(6) Uani 1 1 d . . . . .
H01W H 0.287361 0.070518 0.514618 0.070 Uiso 1 1 calc R U . . .
H01X H 0.329391 0.077974 0.543361 0.070 Uiso 1 1 calc R U . . .
H01Y H 0.298203 -0.072884 0.536587 0.070 Uiso 1 1 calc R U . . .
C01N C 0.32073(11) -0.1553(3) 0.48334(6) 0.0466(6) Uani 1 1 d . . . . .
H01Z H 0.310426 -0.245447 0.493307 0.070 Uiso 1 1 calc R U . . .
H H 0.341998 -0.185357 0.469139 0.070 Uiso 1 1 calc R U . . .
HA H 0.292642 -0.103338 0.472194 0.070 Uiso 1 1 calc R U . . .
C01O C 0.38602(10) -0.1381(4) 0.52777(7) 0.0524(7) Uani 1 1 d . . . . .
H01 H 0.403590 -0.072408 0.543472 0.079 Uiso 1 1 calc R U . . .
HB H 0.408264 -0.180615 0.515336 0.079 Uiso 1 1 calc R U . . .
HC H 0.370864 -0.220442 0.537430 0.079 Uiso 1 1 calc R U . . .
C01P C 0.44152(11) 0.8607(4) 0.36417(8) 0.0563(8) Uani 1 1 d . . . . .
H1 H 0.423038 0.911804 0.377922 0.085 Uiso 1 1 calc R U . . .
HD H 0.419998 0.798949 0.349604 0.085 Uiso 1 1 calc R U . . .
HE H 0.457311 0.936335 0.353171 0.085 Uiso 1 1 calc R U . . .
C01Q C 0.51335(11) 0.8612(4) 0.40445(9) 0.0601(8) Uani 1 1 d . . . . .
H2 H 0.527872 0.937198 0.392813 0.090 Uiso 1 1 calc R U . . .
HF H 0.538530 0.798108 0.415917 0.090 Uiso 1 1 calc R U . . .
HG H 0.495486 0.911957 0.418596 0.090 Uiso 1 1 calc R U . . .
C01R C 0.50799(12) 0.6828(4) 0.36061(8) 0.0591(8) Uani 1 1 d . . . . .
H3 H 0.486710 0.620270 0.346067 0.089 Uiso 1 1 calc R U . . .
HH H 0.532685 0.618795 0.372290 0.089 Uiso 1 1 calc R U . . .
HI H 0.523200 0.759853 0.349593 0.089 Uiso 1 1 calc R U . . .
C01S C 0.4051(2) 0.3434(7) 0.46061(14) 0.0292(7) Uani 0.380(5) 1 d D . P A 1
C01T C 0.42050(13) 0.4441(4) 0.44427(8) 0.0285(7) Uani 0.607(5) 1 d D . P A 2
C01U C 0.41945(16) 0.5434(5) 0.47312(9) 0.0355(8) Uani 0.614(6) 1 d D . P A 2
H4 H 0.386535 0.550105 0.477156 0.053 Uiso 0.614(6) 1 calc R U P A 2
HJ H 0.431283 0.645085 0.469691 0.053 Uiso 0.614(6) 1 calc R U P A 2
HK H 0.439869 0.497282 0.490612 0.053 Uiso 0.614(6) 1 calc R U P A 2
C01V C 0.40458(15) 0.1833(5) 0.41993(9) 0.0322(7) Uani 0.607(5) 1 d D . P A 2
H5 H 0.394717 0.079976 0.423926 0.048 Uiso 0.607(5) 1 calc R U P A 2
HL H 0.437099 0.181762 0.415098 0.048 Uiso 0.607(5) 1 calc R U P A 2
HM H 0.382542 0.225539 0.402714 0.048 Uiso 0.607(5) 1 calc R U P A 2
C7 C 0.4091(3) 0.4816(8) 0.48251(16) 0.0355(8) Uani 0.386(6) 1 d D . P A 1
H7A H 0.388024 0.562736 0.473235 0.053 Uiso 0.386(6) 1 calc R U P A 1
H7B H 0.442264 0.517890 0.486288 0.053 Uiso 0.386(6) 1 calc R U P A 1
H7C H 0.399584 0.451253 0.501782 0.053 Uiso 0.386(6) 1 calc R U P A 1
C2 C 0.40361(13) 0.2831(4) 0.44866(9) 0.0292(7) Uani 0.620(5) 1 d D . P A 2
C01W C 0.4167(2) 0.2430(7) 0.40864(15) 0.0322(7) Uani 0.393(5) 1 d D . P A 1
H6 H 0.435582 0.158730 0.418641 0.048 Uiso 0.393(5) 1 calc R U P A 1
HN H 0.428953 0.270817 0.390069 0.048 Uiso 0.393(5) 1 calc R U P A 1
HO H 0.383121 0.212444 0.403425 0.048 Uiso 0.393(5) 1 calc R U P A 1
C3 C 0.42076(19) 0.3809(7) 0.43046(13) 0.0285(7) Uani 0.393(5) 1 d D . P A 1

loop_
_atom_site_aniso_label
_atom_site_aniso_U_11
_atom_site_aniso_U_22
_atom_site_aniso_U_33
_atom_site_aniso_U_23
_atom_site_aniso_U_13
_atom_site_aniso_U_12
Ru01 0.02805(10) 0.02141(9) 0.01913(9) 0.00103(5) 0.00590(6) 0.00005(6)
P002 0.0293(3) 0.0219(3) 0.0215(2) 0.00023(19) 0.0070(2) -0.0008(2)
P003 0.0315(3) 0.0232(3) 0.0220(2) 0.00019(19) 0.0081(2) 0.0025(2)
C004 0.0324(11) 0.0299(11) 0.0254(10) -0.0028(9) 0.0062(8) 0.0039(9)
C005 0.0316(11) 0.0242(11) 0.0314(11) 0.0006(9) 0.0083(9) -0.0024(9)
C006 0.0394(12) 0.0228(10) 0.0282(11) 0.0035(8) 0.0064(9) -0.0076(9)
C007 0.0312(11) 0.0283(11) 0.0264(10) 0.0003(9) 0.0098(8) -0.0022(9)
C008 0.0282(11) 0.0310(11) 0.0288(11) 0.0007(9) 0.0065(8) -0.0012(9)
C009 0.0360(12) 0.0320(12) 0.0249(10) 0.0001(9) 0.0101(9) 0.0001(9)
C00A 0.0355(12) 0.0302(12) 0.0299(11) -0.0006(9) 0.0089(9) 0.0017(9)
C00B 0.0338(11) 0.0274(11) 0.0249(10) 0.0018(8) 0.0091(8) 0.0028(9)
C00C 0.0311(11) 0.0298(11) 0.0278(10) 0.0019(9) 0.0064(9) 0.0007(9)
C00D 0.0362(12) 0.0284(11) 0.0270(10) -0.0002(9) 0.0123(9) -0.0038(9)
C00E 0.0466(13) 0.0213(10) 0.0247(10) -0.0007(8) 0.0047(9) -0.0055(9)
C00F 0.0398(12) 0.0233(11) 0.0307(11) -0.0010(9) 0.0113(9) 0.0031(9)
C00G 0.0326(12) 0.0339(12) 0.0361(12) 0.0072(10) 0.0072(9) 0.0004(10)
C00H 0.0396(12) 0.0238(11) 0.0294(11) -0.0002(9) 0.0109(9) -0.0028(9)
C00I 0.0398(12) 0.0200(10) 0.0240(10) 0.0054(8) 0.0083(9) -0.0029(9)
C00J 0.0395(13) 0.0369(13) 0.0279(11) 0.0033(9) 0.0113(9) 0.0015(10)
C00K 0.0303(11) 0.0324(12) 0.0285(11) 0.0014(9) 0.0087(9) -0.0009(9)
C00L 0.0373(12) 0.0164(10) 0.0325(11) 0.0051(8) 0.0036(9) 0.0039(8)
C00M 0.0325(12) 0.0336(12) 0.0336(11) -0.0059(10) 0.0092(9) 0.0015(9)
C00N 0.0339(12) 0.0413(14) 0.0328(12) 0.0017(10) 0.0052(9) -0.0052(10)
C00O 0.0377(13) 0.0378(13) 0.0333(12) 0.0019(10) 0.0043(10) 0.0000(10)
C00P 0.0344(12) 0.0377(13) 0.0316(11) 0.0029(10) 0.0080(9) 0.0026(10)
C00Q 0.0418(13) 0.0378(13) 0.0318(12) 0.0076(10) 0.0098(10) -0.0002(10)
C00R 0.0316(11) 0.0308(11) 0.0258(10) -0.0014(9) 0.0086(9) -0.0004(9)
C00S 0.0371(13) 0.0409(14) 0.0312(12) 0.0069(10) 0.0050(10) 0.0044(10)
C00T 0.0296(12) 0.0362(13) 0.0467(14) 0.0007(11) 0.0096(10) -0.0027(10)
C00U 0.0315(11) 0.0332(12) 0.0267(10) 0.0008(9) 0.0092(9) 0.0016(9)
C00V 0.0365(13) 0.0332(13) 0.0480(14) 0.0060(11) 0.0134(11) -0.0012(10)
C00W 0.0349(12) 0.0317(12) 0.0401(13) 0.0069(10) 0.0090(10) 0.0011(10)
C00X 0.0368(13) 0.0429(14) 0.0363(12) -0.0114(11) 0.0112(10) -0.0012(11)
C00Y 0.0377(12) 0.0270(11) 0.0383(12) -0.0011(10) 0.0108(10) 0.0013(10)
C00Z 0.0461(13) 0.0176(10) 0.0327(11) -0.0003(8) 0.0144(10) -0.0005(9)
C010 0.0399(14) 0.0312(13) 0.0495(15) 0.0028(11) 0.0018(11) 0.0024(10)
C011 0.0339(12) 0.0402(13) 0.0315(12) 0.0058(10) 0.0052(10) 0.0029(10)
C012 0.0449(14) 0.0456(15) 0.0323(12) 0.0076(11) 0.0129(10) 0.0161(12)
C013 0.0365(13) 0.0495(15) 0.0290(11) -0.0051(10) 0.0052(9) -0.0067(11)
C014 0.0586(16) 0.0370(14) 0.0383(13) 0.0105(11) 0.0164(12) -0.0060(12)
C015 0.0444(14) 0.0329(12) 0.0322(12) 0.0047(10) 0.0100(10) -0.0047(10)
C016 0.0303(12) 0.0340(13) 0.0412(13) 0.0047(10) 0.0054(10) -0.0011(10)
C017 0.0325(13) 0.0419(14) 0.0377(13) 0.0068(10) 0.0010(10) 0.0026(10)
C018 0.0453(14) 0.0416(14) 0.0254(11) 0.0000(10) 0.0062(10) 0.0026(11)
C019 0.0341(13) 0.0499(16) 0.0464(15) 0.0062(13) -0.0013(11) -0.0043(12)
C01A 0.0605(17) 0.0419(14) 0.0267(11) 0.0094(10) 0.0106(11) 0.0032(12)
C01B 0.0284(11) 0.0398(14) 0.0425(13) 0.0025(11) 0.0037(10) -0.0010(10)
C01C 0.0508(14) 0.0340(13) 0.0255(11) 0.0045(9) 0.0086(10) -0.0036(11)
C01D 0.0372(13) 0.0382(14) 0.0454(14) 0.0071(11) 0.0068(11) -0.0067(11)
C01E 0.0340(13) 0.0507(16) 0.0457(14) -0.0056(12) 0.0114(11) 0.0074(11)
C01F 0.0386(13) 0.0420(14) 0.0415(13) 0.0002(11) 0.0139(11) 0.0004(11)
C01G 0.0418(15) 0.0335(14) 0.0615(18) 0.0093(12) 0.0202(13) -0.0007(11)
C01H 0.0390(14) 0.0325(13) 0.0612(18) -0.0034(11) 0.0195(13) 0.0049(10)
C01I 0.0615(17) 0.0366(14) 0.0284(12) -0.0030(10) 0.0001(11) -0.0115(12)
C01J 0.0624(17) 0.0252(12) 0.0454(14) -0.0012(10) 0.0253(13) 0.0047(11)
C01K 0.0442(15) 0.0629(19) 0.0405(14) 0.0076(13) 0.0114(11) 0.0234(13)
C01L 0.0304(13) 0.0399(15) 0.0664(19) 0.0053(12) 0.0051(12) 0.0011(10)
C01M 0.0482(15) 0.0499(16) 0.0446(14) 0.0113(12) 0.0173(12) -0.0022(13)
C01N 0.0561(16) 0.0425(15) 0.0407(14) 0.0040(12) 0.0069(12) -0.0027(13)
C01O 0.0463(15) 0.0586(19) 0.0520(16) 0.0223(14) 0.0075(13) -0.0005(14)
C01P 0.0480(16) 0.0475(17) 0.077(2) 0.0227(16) 0.0213(15) 0.0004(13)
C01Q 0.0503(17) 0.0417(16) 0.089(2) 0.0093(16) 0.0127(16) -0.0081(13)
C01R 0.0592(19) 0.0516(18) 0.074(2) 0.0173(16) 0.0333(16) 0.0057(15)
C01S 0.0298(14) 0.029(2) 0.029(2) 0.0010(13) 0.0057(15) 0.0001(15)
C01T 0.0282(14) 0.0286(19) 0.0293(19) 0.0010(12) 0.0065(14) 0.0000(14)
C01U 0.038(2) 0.037(2) 0.032(2) -0.0051(16) 0.0062(15) -0.0032(17)
C01V 0.0337(18) 0.033(2) 0.0321(19) -0.0032(14) 0.0107(14) -0.0010(14)
C7 0.038(2) 0.037(2) 0.032(2) -0.0051(16) 0.0062(15) -0.0032(17)
C2 0.0298(14) 0.029(2) 0.029(2) 0.0010(13) 0.0057(15) 0.0001(15)
C01W 0.0337(18) 0.033(2) 0.0321(19) -0.0032(14) 0.0107(14) -0.0010(14)
C3 0.0282(14) 0.0286(19) 0.0293(19) 0.0010(12) 0.0065(14) 0.0000(14)

loop_
_atom_type_symbol
_atom_type_description
_atom_type_scat_dispersion_real
_atom_type_scat_dispersion_imag
_atom_type_scat_source
C C 0.0181 0.0091 'International Tables Vol C Tables 4.2.6.8 and 6.1.1.4'
H H 0.0000 0.0000 'International Tables Vol C Tables 4.2.6.8 and 6.1.1.4'
P P 0.2955 0.4335 'International Tables Vol C Tables 4.2.6.8 and 6.1.1.4'
Ru Ru 0.0552 3.2960 'International Tables Vol C Tables 4.2.6.8 and 6.1.1.4'

loop_
_exptl_crystal_face_index_h
_exptl_crystal_face_index_k
_exptl_crystal_face_index_l
_exptl_crystal_face_perp_dist
-7 -3 23 0.0257
1 -5 -15 0.0706
7 3 -23 0.0350
2 -6 -7 0.0738
-16 0 -10 0.0510
-12 1 24 0.0659
2 -5 -12 0.0718
13 1 -23 0.0280
1 5 8 0.1592
4 -5 -7 0.0748
18 0 3 0.0242

loop_
_geom_angle_atom_site_label_1
_geom_angle_atom_site_label_2
_geom_angle_atom_site_label_3
_geom_angle
_geom_angle_site_symmetry_1
_geom_angle_site_symmetry_3
_geom_angle_publ_flag
P002 Ru01 C00L 108.05(6) . . ?
P003 Ru01 P002 83.14(2) . . ?
P003 Ru01 C00L 123.97(6) . . ?
C006 Ru01 P002 161.21(6) . . ?
C006 Ru01 P003 115.64(6) . . ?
C006 Ru01 C00E 37.64(8) . . ?
C006 Ru01 C00I 37.22(8) . . ?
C006 Ru01 C00L 62.02(9) . . ?
C006 Ru01 C00Z 62.25(9) . . ?
C00D Ru01 P002 90.03(6) . . ?
C00D Ru01 P003 79.09(7) . . ?
C00D Ru01 C006 93.96(9) . . ?
C00D Ru01 C00E 89.72(9) . . ?
C00D Ru01 C00I 128.37(9) . . ?
C00D Ru01 C00L 151.39(9) . . ?
C00D Ru01 C00Z 119.51(9) . . ?
C00E Ru01 P002 124.20(6) . . ?
C00E Ru01 P003 150.73(6) . . ?
C00E Ru01 C00I 62.04(8) . . ?
C00E Ru01 C00L 61.85(8) . . ?
C00E Ru01 C00Z 36.87(9) . . ?
C00I Ru01 P002 141.51(6) . . ?
C00I Ru01 P003 104.39(6) . . ?
C00I Ru01 C00L 36.68(8) . . ?
C00Z Ru01 P002 99.92(6) . . ?
C00Z Ru01 P003 160.95(6) . . ?
C00Z Ru01 C00I 61.73(8) . . ?
C00Z Ru01 C00L 37.15(8) . . ?
C005 P002 Ru01 118.28(7) . . ?
C005 P002 C00B 101.37(10) . . ?
C005 P002 C00H 102.31(10) . . ?
C00B P002 Ru01 119.76(8) . . ?
C00B P002 C00H 102.02(10) . . ?
C00H P002 Ru01 110.60(7) . . ?
C004 P003 Ru01 118.49(8) . . ?
C004 P003 C007 101.17(10) . . ?
C004 P003 C00F 104.91(10) . . ?
C007 P003 Ru01 121.94(8) . . ?
C007 P003 C00F 99.79(10) . . ?
C00F P003 Ru01 107.95(7) . . ?
C00P C004 P003 119.08(17) . . ?
C00P C004 C012 118.4(2) . . ?
C012 C004 P003 122.33(18) . . ?
C00N C005 P002 119.59(17) . . ?
C00Y C005 P002 122.33(18) . . ?
C00Y C005 C00N 118.0(2) . . ?
C00E C006 Ru01 71.68(12) . . ?
C00E C006 C01D 124.8(2) . . ?
C00I C006 Ru01 72.51(12) . . ?
C00I C006 C00E 107.6(2) . . ?
C00I C006 C01D 127.4(2) . . ?
C01D C006 Ru01 125.57(17) . . ?
C00A C007 P003 120.16(17) . . ?
C00A C007 C00M 118.5(2) . . ?
C00M C007 P003 121.21(18) . . ?
C00C C008 H008 118.4 . . ?
C00R C008 H008 118.4 . . ?
C00R C008 C00C 123.3(2) . . ?
C00B C009 H009 119.9 . . ?
C00B C009 C018 120.2(2) . . ?
C018 C009 H009 119.9 . . ?
C007 C00A H00A 119.6 . . ?
C007 C00A C00O 120.7(2) . . ?
C00O C00A H00A 119.6 . . ?
C009 C00B P002 119.98(17) . . ?
C009 C00B C015 118.8(2) . . ?
C015 C00B P002 121.19(18) . . ?
C008 C00C C00K 118.3(2) . . ?
C00G C00C C008 119.7(2) . . ?
C00G C00C C00K 122.0(2) . . ?
C00K C00D Ru01 176.9(2) . . ?
C006 C00E Ru01 70.69(12) . . ?
C006 C00E C01I 125.5(2) . . ?
C00Z C00E Ru01 71.95(13) . . ?
C00Z C00E C006 108.00(19) . . ?
C00Z C00E C01I 126.3(2) . . ?
C01I C00E Ru01 126.88(17) . . ?
P003 C00F H00B 110.6 . . ?
P003 C00F H00C 110.6 . . ?
H00B C00F H00C 108.7 . . ?
C00H C00F P003 105.62(15) . . ?
C00H C00F H00B 110.6 . . ?
C00H C00F H00C 110.6 . . ?
C00C C00G C01T 115.9(2) . . ?
C00C C00G C3 116.0(3) . . ?
C00W C00G C00C 124.1(2) . . ?
C00W C00G C01T 118.4(2) . . ?
C00W C00G C3 117.2(3) . . ?
P002 C00H H00D 110.1 . . ?
P002 C00H H00E 110.1 . . ?
C00F C00H P002 108.21(15) . . ?
C00F C00H H00D 110.1 . . ?
C00F C00H H00E 110.1 . . ?
H00D C00H H00E 108.4 . . ?
C006 C00I Ru01 70.27(12) . . ?
C006 C00I C01C 125.2(2) . . ?
C00L C00I Ru01 72.36(12) . . ?
C00L C00I C006 108.57(19) . . ?
C00L C00I C01C 125.8(2) . . ?
C01C C00I Ru01 128.91(16) . . ?
C00S C00J C00Q 122.0(2) . . ?
C00S C00J C00U 119.0(2) . . ?
C00U C00J C00Q 119.0(2) . . ?
C00D C00K C00C 172.3(2) . . ?
C00I C00L Ru01 70.96(12) . . ?
C00I C00L C00Z 107.5(2) . . ?
C00I C00L C010 126.2(2) . . ?
C00Z C00L Ru01 70.50(12) . . ?
C00Z C00L C010 125.3(2) . . ?
C010 C00L Ru01 133.15(16) . . ?
C007 C00M H00M 119.5 . . ?
C00X C00M C007 121.0(2) . . ?
C00X C00M H00M 119.5 . . ?
C005 C00N H00N 119.4 . . ?
C019 C00N C005 121.3(2) . . ?
C019 C00N H00N 119.4 . . ?
C00A C00O H00O 120.0 . . ?
C013 C00O C00A 120.0(2) . . ?
C013 C00O H00O 120.0 . . ?
C004 C00P H00P 119.4 . . ?
C004 C00P C01F 121.2(2) . . ?
C01F C00P H00P 119.4 . . ?
C00J C00Q C01N 107.6(2) . . ?
C01M C00Q C00J 111.0(2) . . ?
C01M C00Q C01N 108.4(2) . . ?
C01O C00Q C00J 113.3(2) . . ?
C01O C00Q C01M 108.5(2) . . ?
C01O C00Q C01N 107.8(2) . . ?
C008 C00R C00U 124.5(2) . . ?
C008 C00R C01S 114.6(3) . . ?
C008 C00R C2 116.5(2) . . ?
C00U C00R C01S 119.0(3) . . ?
C00U C00R C2 117.3(2) . . ?
C00J C00S H00S 118.6 . . ?
C011 C00S C00J 122.8(2) . . ?
C011 C00S H00S 118.6 . . ?
C00V C00T H00T 118.5 . . ?
C016 C00T H00T 118.5 . . ?
C016 C00T C00V 123.0(2) . . ?
C00J C00U H00U 118.4 . . ?
C00R C00U C00J 123.2(2) . . ?
C00R C00U H00U 118.4 . . ?
C00T C00V C00W 118.8(2) . . ?
C00T C00V C01G 118.2(2) . . ?
C00W C00V C01G 123.0(2) . . ?
C00G C00W C00V 123.1(2) . . ?
C00G C00W H00W 118.4 . . ?
C00V C00W H00W 118.4 . . ?
C00M C00X H00X 120.1 . . ?
C013 C00X C00M 119.8(2) . . ?
C013 C00X H00X 120.1 . . ?
C005 C00Y H00Y 119.8 . . ?
C01H C00Y C005 120.5(2) . . ?
C01H C00Y H00Y 119.8 . . ?
C00E C00Z Ru01 71.19(13) . . ?
C00E C00Z C00L 108.37(19) . . ?
C00E C00Z C01J 125.2(2) . . ?
C00L C00Z Ru01 72.35(12) . . ?
C00L C00Z C01J 126.1(2) . . ?
C01J C00Z Ru01 127.57(16) . . ?
C00L C010 H01A 109.5 . . ?
C00L C010 H01B 109.5 . . ?
C00L C010 H01C 109.5 . . ?
H01A C010 H01B 109.5 . . ?
H01A C010 H01C 109.5 . . ?
H01B C010 H01C 109.5 . . ?
C00S C011 C017 124.6(2) . . ?
C00S C011 C01S 119.4(3) . . ?
C00S C011 C2 117.5(2) . . ?
C017 C011 C01S 114.0(3) . . ?
C017 C011 C2 116.2(2) . . ?
C004 C012 H012 119.8 . . ?
C01K C012 C004 120.3(2) . . ?
C01K C012 H012 119.8 . . ?
C00O C013 C00X 119.9(2) . . ?
C00O C013 H013 120.0 . . ?
C00X C013 H013 120.0 . . ?
C015 C014 H014 120.0 . . ?
C01A C014 H014 120.0 . . ?
C01A C014 C015 120.0(2) . . ?
C00B C015 H015 119.7 . . ?
C014 C015 C00B 120.7(2) . . ?
C014 C015 H015 119.7 . . ?
C00T C016 C01B 124.0(2) . . ?
C00T C016 C01T 118.4(2) . . ?
C00T C016 C3 118.2(3) . . ?
C01B C016 C01T 115.7(2) . . ?
C01B C016 C3 115.2(3) . . ?
C011 C017 H017 118.9 . . ?
C01B C017 C011 122.2(2) . . ?
C01B C017 H017 118.9 . . ?
C009 C018 H018 119.8 . . ?
C01A C018 C009 120.4(2) . . ?
C01A C018 H018 119.8 . . ?
C00N C019 H019 119.9 . . ?
C01L C019 C00N 120.3(3) . . ?
C01L C019 H019 119.9 . . ?
C014 C01A H01D 120.1 . . ?
C018 C01A C014 119.8(2) . . ?
C018 C01A H01D 120.1 . . ?
C016 C01B C017 121.9(2) . . ?
C016 C01B H01E 119.1 . . ?
C017 C01B H01E 119.1 . . ?
C00I C01C H01F 109.5 . . ?
C00I C01C H01G 109.5 . . ?
C00I C01C H01H 109.5 . . ?
H01F C01C H01G 109.5 . . ?
H01F C01C H01H 109.5 . . ?
H01G C01C H01H 109.5 . . ?
C006 C01D H01I 109.5 . . ?
C006 C01D H01J 109.5 . . ?
C006 C01D H01K 109.5 . . ?
H01I C01D H01J 109.5 . . ?
H01I C01D H01K 109.5 . . ?
H01J C01D H01K 109.5 . . ?
C01F C01E H01L 120.1 . . ?
C01K C01E H01L 120.1 . . ?
C01K C01E C01F 119.9(2) . . ?
C00P C01F H01M 120.2 . . ?
C01E C01F C00P 119.5(2) . . ?
C01E C01F H01M 120.2 . . ?
C00V C01G C01Q 108.8(3) . . ?
C00V C01G C01R 109.6(2) . . ?
C01P C01G C00V 112.9(2) . . ?
C01P C01G C01Q 108.5(2) . . ?
C01P C01G C01R 108.9(3) . . ?
C01R C01G C01Q 108.0(3) . . ?
C00Y C01H H01N 119.8 . . ?
C01L C01H C00Y 120.5(3) . . ?
C01L C01H H01N 119.8 . . ?
C00E C01I H01O 109.5 . . ?
C00E C01I H01P 109.5 . . ?
C00E C01I H01Q 109.5 . . ?
H01O C01I H01P 109.5 . . ?
H01O C01I H01Q 109.5 . . ?
H01P C01I H01Q 109.5 . . ?
C00Z C01J H01R 109.5 . . ?
C00Z C01J H01S 109.5 . . ?
C00Z C01J H01T 109.5 . . ?
H01R C01J H01S 109.5 . . ?
H01R C01J H01T 109.5 . . ?
H01S C01J H01T 109.5 . . ?
C012 C01K H01U 119.7 . . ?
C01E C01K C012 120.6(2) . . ?
C01E C01K H01U 119.7 . . ?
C019 C01L C01H 119.6(3) . . ?
C019 C01L H01V 120.2 . . ?
C01H C01L H01V 120.2 . . ?
C00Q C01M H01W 109.5 . . ?
C00Q C01M H01X 109.5 . . ?
C00Q C01M H01Y 109.5 . . ?
H01W C01M H01X 109.5 . . ?
H01W C01M H01Y 109.5 . . ?
H01X C01M H01Y 109.5 . . ?
C00Q C01N H01Z 109.5 . . ?
C00Q C01N H 109.5 . . ?
C00Q C01N HA 109.5 . . ?
H01Z C01N H 109.5 . . ?
H01Z C01N HA 109.5 . . ?
H C01N HA 109.5 . . ?
C00Q C01O H01 109.5 . . ?
C00Q C01O HB 109.5 . . ?
C00Q C01O HC 109.5 . . ?
H01 C01O HB 109.5 . . ?
H01 C01O HC 109.5 . . ?
HB C01O HC 109.5 . . ?
C01G C01P H1 109.5 . . ?
C01G C01P HD 109.5 . . ?
C01G C01P HE 109.5 . . ?
H1 C01P HD 109.5 . . ?
H1 C01P HE 109.5 . . ?
HD C01P HE 109.5 . . ?
C01G C01Q H2 109.5 . . ?
C01G C01Q HF 109.5 . . ?
C01G C01Q HG 109.5 . . ?
H2 C01Q HF 109.5 . . ?
H2 C01Q HG 109.5 . . ?
HF C01Q HG 109.5 . . ?
C01G C01R H3 109.5 . . ?
C01G C01R HH 109.5 . . ?
C01G C01R HI 109.5 . . ?
H3 C01R HH 109.5 . . ?
H3 C01R HI 109.5 . . ?
HH C01R HI 109.5 . . ?
C011 C01S C00R 109.5(4) . . ?
C011 C01S C7 109.9(5) . . ?
C7 C01S C00R 109.2(5) . . ?
C3 C01S C00R 107.9(4) . . ?
C3 C01S C011 107.9(4) . . ?
C3 C01S C7 112.5(5) . . ?
C00G C01T C016 110.4(3) . . ?
C00G C01T C01U 109.5(3) . . ?
C016 C01T C01U 108.6(3) . . ?
C2 C01T C00G 108.9(3) . . ?
C2 C01T C016 107.8(3) . . ?
C2 C01T C01U 111.7(3) . . ?
C01T C01U H4 109.5 . . ?
C01T C01U HJ 109.5 . . ?
C01T C01U HK 109.5 . . ?
H4 C01U HJ 109.5 . . ?
H4 C01U HK 109.5 . . ?
HJ C01U HK 109.5 . . ?
H5 C01V HL 109.5 . . ?
H5 C01V HM 109.5 . . ?
HL C01V HM 109.5 . . ?
C2 C01V H5 109.5 . . ?
C2 C01V HL 109.5 . . ?
C2 C01V HM 109.5 . . ?
C01S C7 H7A 109.5 . . ?
C01S C7 H7B 109.5 . . ?
C01S C7 H7C 109.5 . . ?
H7A C7 H7B 109.5 . . ?
H7A C7 H7C 109.5 . . ?
H7B C7 H7C 109.5 . . ?
C00R C2 C011 112.6(3) . . ?
C00R C2 C01T 108.3(3) . . ?
C00R C2 C01V 107.1(3) . . ?
C011 C2 C01V 108.6(3) . . ?
C01T C2 C011 108.3(3) . . ?
C01T C2 C01V 112.0(3) . . ?
H6 C01W HN 109.5 . . ?
H6 C01W HO 109.5 . . ?
HN C01W HO 109.5 . . ?
C3 C01W H6 109.5 . . ?
C3 C01W HN 109.5 . . ?
C3 C01W HO 109.5 . . ?
C016 C3 C00G 109.6(4) . . ?
C016 C3 C01W 110.9(4) . . ?
C01S C3 C00G 105.4(4) . . ?
C01S C3 C016 106.2(4) . . ?
C01S C3 C01W 112.4(5) . . ?
C01W C3 C00G 112.0(4) . . ?

loop_
_geom_bond_atom_site_label_1
_geom_bond_atom_site_label_2
_geom_bond_distance
_geom_bond_site_symmetry_2
_geom_bond_publ_flag
Ru01 P002 2.2686(5) . ?
Ru01 P003 2.2676(5) . ?
Ru01 C006 2.224(2) . ?
Ru01 C00D 1.994(2) . ?
Ru01 C00E 2.238(2) . ?
Ru01 C00I 2.254(2) . ?
Ru01 C00L 2.272(2) . ?
Ru01 C00Z 2.248(2) . ?
P002 C005 1.835(2) . ?
P002 C00B 1.842(2) . ?
P002 C00H 1.858(2) . ?
P003 C004 1.830(2) . ?
P003 C007 1.842(2) . ?
P003 C00F 1.848(2) . ?
C004 C00P 1.389(3) . ?
C004 C012 1.392(3) . ?
C005 C00N 1.398(3) . ?
C005 C00Y 1.396(3) . ?
C006 C00E 1.439(3) . ?
C006 C00I 1.429(3) . ?
C006 C01D 1.498(3) . ?
C007 C00A 1.388(3) . ?
C007 C00M 1.395(3) . ?
C008 H008 0.9500 . ?
C008 C00C 1.416(3) . ?
C008 C00R 1.384(3) . ?
C009 H009 0.9500 . ?
C009 C00B 1.381(3) . ?
C009 C018 1.397(3) . ?
C00A H00A 0.9500 . ?
C00A C00O 1.394(3) . ?
C00B C015 1.399(3) . ?
C00C C00G 1.415(3) . ?
C00C C00K 1.442(3) . ?
C00D C00K 1.209(3) . ?
C00E C00Z 1.418(3) . ?
C00E C01I 1.502(3) . ?
C00F H00B 0.9900 . ?
C00F H00C 0.9900 . ?
C00F C00H 1.533(3) . ?
C00G C00W 1.391(3) . ?
C00G C01T 1.539(4) . ?
C00G C3 1.569(6) . ?
C00H H00D 0.9900 . ?
C00H H00E 0.9900 . ?
C00I C00L 1.424(3) . ?
C00I C01C 1.505(3) . ?
C00J C00Q 1.535(3) . ?
C00J C00S 1.401(3) . ?
C00J C00U 1.404(3) . ?
C00L C00Z 1.440(3) . ?
C00L C010 1.497(3) . ?
C00M H00M 0.9500 . ?
C00M C00X 1.389(3) . ?
C00N H00N 0.9500 . ?
C00N C019 1.385(4) . ?
C00O H00O 0.9500 . ?
C00O C013 1.385(4) . ?
C00P H00P 0.9500 . ?
C00P C01F 1.391(3) . ?
C00Q C01M 1.526(4) . ?
C00Q C01N 1.557(4) . ?
C00Q C01O 1.514(4) . ?
C00R C00U 1.392(3) . ?
C00R C01S 1.560(6) . ?
C00R C2 1.519(4) . ?
C00S H00S 0.9500 . ?
C00S C011 1.392(3) . ?
C00T H00T 0.9500 . ?
C00T C00V 1.402(4) . ?
C00T C016 1.387(3) . ?
C00U H00U 0.9500 . ?
C00V C00W 1.407(3) . ?
C00V C01G 1.532(3) . ?
C00W H00W 0.9500 . ?
C00X H00X 0.9500 . ?
C00X C013 1.384(4) . ?
C00Y H00Y 0.9500 . ?
C00Y C01H 1.394(4) . ?
C00Z C01J 1.508(3) . ?
C010 H01A 0.9800 . ?
C010 H01B 0.9800 . ?
C010 H01C 0.9800 . ?
C011 C017 1.396(4) . ?
C011 C01S 1.550(6) . ?
C011 C2 1.533(4) . ?
C012 H012 0.9500 . ?
C012 C01K 1.391(4) . ?
C013 H013 0.9500 . ?
C014 H014 0.9500 . ?
C014 C015 1.387(3) . ?
C014 C01A 1.379(4) . ?
C015 H015 0.9500 . ?
C016 C01B 1.390(3) . ?
C016 C01T 1.554(4) . ?
C016 C3 1.539(6) . ?
C017 H017 0.9500 . ?
C017 C01B 1.392(4) . ?
C018 H018 0.9500 . ?
C018 C01A 1.379(4) . ?
C019 H019 0.9500 . ?
C019 C01L 1.377(4) . ?
C01A H01D 0.9500 . ?
C01B H01E 0.9500 . ?
C01C H01F 0.9800 . ?
C01C H01G 0.9800 . ?
C01C H01H 0.9800 . ?
C01D H01I 0.9800 . ?
C01D H01J 0.9800 . ?
C01D H01K 0.9800 . ?
C01E H01L 0.9500 . ?
C01E C01F 1.386(4) . ?
C01E C01K 1.375(4) . ?
C01F H01M 0.9500 . ?
C01G C01P 1.509(4) . ?
C01G C01Q 1.550(4) . ?
C01G C01R 1.536(4) . ?
C01H H01N 0.9500 . ?
C01H C01L 1.386(4) . ?
C01I H01O 0.9800 . ?
C01I H01P 0.9800 . ?
C01I H01Q 0.9800 . ?
C01J H01R 0.9800 . ?
C01J H01S 0.9800 . ?
C01J H01T 0.9800 . ?
C01K H01U 0.9500 . ?
C01L H01V 0.9500 . ?
C01M H01W 0.9800 . ?
C01M H01X 0.9800 . ?
C01M H01Y 0.9800 . ?
C01N H01Z 0.9800 . ?
C01N H 0.9800 . ?
C01N HA 0.9800 . ?
C01O H01 0.9800 . ?
C01O HB 0.9800 . ?
C01O HC 0.9800 . ?
C01P H1 0.9800 . ?
C01P HD 0.9800 . ?
C01P HE 0.9800 . ?
C01Q H2 0.9800 . ?
C01Q HF 0.9800 . ?
C01Q HG 0.9800 . ?
C01R H3 0.9800 . ?
C01R HH 0.9800 . ?
C01R HI 0.9800 . ?
C01S C7 1.556(8) . ?
C01S C3 1.520(8) . ?
C01T C01U 1.561(5) . ?
C01T C2 1.525(5) . ?
C01U H4 0.9800 . ?
C01U HJ 0.9800 . ?
C01U HK 0.9800 . ?
C01V H5 0.9800 . ?
C01V HL 0.9800 . ?
C01V HM 0.9800 . ?
C01V C2 1.559(5) . ?
C7 H7A 0.9800 . ?
C7 H7B 0.9800 . ?
C7 H7C 0.9800 . ?
C01W H6 0.9800 . ?
C01W HN 0.9800 . ?
C01W HO 0.9800 . ?
C01W C3 1.552(8) . ?

loop_
_geom_torsion_atom_site_label_1
_geom_torsion_atom_site_label_2
_geom_torsion_atom_site_label_3
_geom_torsion_atom_site_label_4
_geom_torsion
_geom_torsion_site_symmetry_1
_geom_torsion_site_symmetry_2
_geom_torsion_site_symmetry_3
_geom_torsion_site_symmetry_4
_geom_torsion_publ_flag
Ru01 P002 C005 C00N 69.0(2) . . . . ?
Ru01 P002 C005 C00Y -107.26(19) . . . . ?
Ru01 P002 C00B C009 6.0(2) . . . . ?
Ru01 P002 C00B C015 -172.45(17) . . . . ?
Ru01 P002 C00H C00F 30.71(17) . . . . ?
Ru01 P003 C004 C00P -80.59(19) . . . . ?
Ru01 P003 C004 C012 94.6(2) . . . . ?
Ru01 P003 C007 C00A -4.4(2) . . . . ?
Ru01 P003 C007 C00M -179.72(15) . . . . ?
Ru01 P003 C00F C00H 50.73(16) . . . . ?
Ru01 C006 C00E C00Z -62.67(15) . . . . ?
Ru01 C006 C00E C01I 122.1(2) . . . . ?
Ru01 C006 C00I C00L 62.60(15) . . . . ?
Ru01 C006 C00I C01C -124.3(2) . . . . ?
Ru01 C00E C00Z C00L -63.21(15) . . . . ?
Ru01 C00E C00Z C01J 123.2(2) . . . . ?
Ru01 C00I C00L C00Z 61.39(15) . . . . ?
Ru01 C00I C00L C010 -130.1(2) . . . . ?
Ru01 C00L C00Z C00E 62.47(15) . . . . ?
Ru01 C00L C00Z C01J -124.0(2) . . . . ?
P002 C005 C00N C019 -176.1(2) . . . . ?
P002 C005 C00Y C01H 176.19(19) . . . . ?
P002 C00B C015 C014 178.2(2) . . . . ?
P003 C004 C00P C01F 175.0(2) . . . . ?
P003 C004 C012 C01K -174.6(2) . . . . ?
P003 C007 C00A C00O -175.81(18) . . . . ?
P003 C007 C00M C00X 174.95(19) . . . . ?
P003 C00F C00H P002 -49.95(17) . . . . ?
C004 P003 C007 C00A -138.51(19) . . . . ?
C004 P003 C007 C00M 46.2(2) . . . . ?
C004 P003 C00F C00H 177.97(15) . . . . ?
C004 C00P C01F C01E -0.4(4) . . . . ?
C004 C012 C01K C01E 0.0(4) . . . . ?
C005 P002 C00B C009 -126.17(19) . . . . ?
C005 P002 C00B C015 55.3(2) . . . . ?
C005 P002 C00H C00F 157.59(15) . . . . ?
C005 C00N C019 C01L -0.3(4) . . . . ?
C005 C00Y C01H C01L -0.1(4) . . . . ?
C006 C00E C00Z Ru01 61.86(15) . . . . ?
C006 C00E C00Z C00L -1.4(2) . . . . ?
C006 C00E C00Z C01J -174.9(2) . . . . ?
C006 C00I C00L Ru01 -61.28(15) . . . . ?
C006 C00I C00L C00Z 0.1(2) . . . . ?
C006 C00I C00L C010 168.6(2) . . . . ?
C007 P003 C004 C00P 55.5(2) . . . . ?
C007 P003 C004 C012 -129.3(2) . . . . ?
C007 P003 C00F C00H -77.59(16) . . . . ?
C007 C00A C00O C013 0.8(4) . . . . ?
C007 C00M C00X C013 0.8(4) . . . . ?
C008 C00C C00G C00W -179.5(2) . . . . ?
C008 C00C C00G C01T -14.6(4) . . . . ?
C008 C00C C00G C3 20.0(4) . . . . ?
C008 C00R C00U C00J 179.6(2) . . . . ?
C008 C00R C01S C011 -166.8(3) . . . . ?
C008 C00R C01S C7 72.9(5) . . . . ?
C008 C00R C01S C3 -49.6(5) . . . . ?
C008 C00R C2 C011 164.2(2) . . . . ?
C008 C00R C2 C01T 44.5(4) . . . . ?
C008 C00R C2 C01V -76.4(3) . . . . ?
C009 C00B C015 C014 -0.3(4) . . . . ?
C009 C018 C01A C014 0.6(4) . . . . ?
C00A C007 C00M C00X -0.4(3) . . . . ?
C00A C00O C013 C00X -0.4(4) . . . . ?
C00B P002 C005 C00N -157.86(19) . . . . ?
C00B P002 C005 C00Y 25.8(2) . . . . ?
C00B P002 C00H C00F -97.77(16) . . . . ?
C00B C009 C018 C01A -2.4(4) . . . . ?
C00C C008 C00R C00U -178.1(2) . . . . ?
C00C C008 C00R C01S 17.9(4) . . . . ?
C00C C008 C00R C2 -13.3(4) . . . . ?
C00C C00G C00W C00V 179.8(2) . . . . ?
C00C C00G C01T C016 164.1(2) . . . . ?
C00C C00G C01T C01U -76.4(4) . . . . ?
C00C C00G C01T C2 45.9(4) . . . . ?
C00C C00G C3 C016 -164.5(3) . . . . ?
C00C C00G C3 C01S -50.6(5) . . . . ?
C00C C00G C3 C01W 72.0(5) . . . . ?
C00E C006 C00I Ru01 -63.54(15) . . . . ?
C00E C006 C00I C00L -0.9(2) . . . . ?
C00E C006 C00I C01C 172.1(2) . . . . ?
C00F P003 C004 C00P 158.92(19) . . . . ?
C00F P003 C004 C012 -25.9(2) . . . . ?
C00F P003 C007 C00A 114.03(19) . . . . ?
C00F P003 C007 C00M -61.3(2) . . . . ?
C00G C01T C2 C00R -58.9(3) . . . . ?
C00G C01T C2 C011 178.7(3) . . . . ?
C00G C01T C2 C01V 59.0(4) . . . . ?
C00H P002 C005 C00N -52.7(2) . . . . ?
C00H P002 C005 C00Y 131.0(2) . . . . ?
C00H P002 C00B C009 128.45(19) . . . . ?
C00H P002 C00B C015 -50.0(2) . . . . ?
C00I C006 C00E Ru01 64.09(15) . . . . ?
C00I C006 C00E C00Z 1.4(2) . . . . ?
C00I C006 C00E C01I -173.8(2) . . . . ?
C00I C00L C00Z Ru01 -61.69(15) . . . . ?
C00I C00L C00Z C00E 0.8(2) . . . . ?
C00I C00L C00Z C01J 174.3(2) . . . . ?
C00J C00S C011 C017 -178.4(3) . . . . ?
C00J C00S C011 C01S 18.5(5) . . . . ?
C00J C00S C011 C2 -13.6(4) . . . . ?
C00K C00C C00G C00W 1.7(4) . . . . ?
C00K C00C C00G C01T 166.6(2) . . . . ?
C00K C00C C00G C3 -158.7(3) . . . . ?
C00M C007 C00A C00O -0.4(3) . . . . ?
C00M C00X C013 C00O -0.4(4) . . . . ?
C00N C005 C00Y C01H -0.2(4) . . . . ?
C00N C019 C01L C01H 0.0(4) . . . . ?
C00P C004 C012 C01K 0.6(4) . . . . ?
C00Q C00J C00S C011 173.3(2) . . . . ?
C00Q C00J C00U C00R -174.1(2) . . . . ?
C00R C008 C00C C00G -2.7(4) . . . . ?
C00R C008 C00C C00K 176.1(2) . . . . ?
C00R C01S C3 C00G 62.8(5) . . . . ?
C00R C01S C3 C016 179.1(4) . . . . ?
C00R C01S C3 C01W -59.5(6) . . . . ?
C00S C00J C00Q C01M 126.5(3) . . . . ?
C00S C00J C00Q C01N -115.1(3) . . . . ?
C00S C00J C00Q C01O 4.0(4) . . . . ?
C00S C00J C00U C00R 2.9(4) . . . . ?
C00S C011 C017 C01B 177.9(3) . . . . ?
C00S C011 C01S C00R -29.0(5) . . . . ?
C00S C011 C01S C7 90.9(5) . . . . ?
C00S C011 C01S C3 -146.2(4) . . . . ?
C00S C011 C2 C00R 29.3(4) . . . . ?
C00S C011 C2 C01T 149.1(3) . . . . ?
C00S C011 C2 C01V -89.1(3) . . . . ?
C00T C00V C00W C00G 2.7(4) . . . . ?
C00T C00V C01G C01P -176.9(3) . . . . ?
C00T C00V C01G C01Q -56.4(3) . . . . ?
C00T C00V C01G C01R 61.4(4) . . . . ?
C00T C016 C01B C017 178.4(3) . . . . ?
C00T C016 C01T C00G 30.3(4) . . . . ?
C00T C016 C01T C01U -89.7(3) . . . . ?
C00T C016 C01T C2 149.1(3) . . . . ?
C00T C016 C3 C00G -33.9(5) . . . . ?
C00T C016 C3 C01S -147.3(4) . . . . ?
C00T C016 C3 C01W 90.4(5) . . . . ?
C00U C00J C00Q C01M -56.7(3) . . . . ?
C00U C00J C00Q C01N 61.8(3) . . . . ?
C00U C00J C00Q C01O -179.1(2) . . . . ?
C00U C00J C00S C011 -3.5(4) . . . . ?
C00U C00R C01S C011 28.3(5) . . . . ?
C00U C00R C01S C7 -92.1(5) . . . . ?
C00U C00R C01S C3 145.4(4) . . . . ?
C00U C00R C2 C011 -29.9(4) . . . . ?
C00U C00R C2 C01T -149.6(3) . . . . ?
C00U C00R C2 C01V 89.4(3) . . . . ?
C00V C00T C016 C01B -179.1(3) . . . . ?
C00V C00T C016 C01T -15.5(4) . . . . ?
C00V C00T C016 C3 20.1(4) . . . . ?
C00W C00G C01T C016 -30.1(4) . . . . ?
C00W C00G C01T C01U 89.4(3) . . . . ?
C00W C00G C01T C2 -148.3(3) . . . . ?
C00W C00G C3 C016 33.7(5) . . . . ?
C00W C00G C3 C01S 147.6(4) . . . . ?
C00W C00G C3 C01W -89.9(5) . . . . ?
C00W C00V C01G C01P 3.5(4) . . . . ?
C00W C00V C01G C01Q 124.0(3) . . . . ?
C00W C00V C01G C01R -118.1(3) . . . . ?
C00Y C005 C00N C019 0.4(4) . . . . ?
C00Y C01H C01L C019 0.2(4) . . . . ?
C010 C00L C00Z Ru01 129.7(2) . . . . ?
C010 C00L C00Z C00E -167.9(2) . . . . ?
C010 C00L C00Z C01J 5.6(4) . . . . ?
C011 C017 C01B C016 3.2(4) . . . . ?
C011 C01S C3 C00G -179.0(4) . . . . ?
C011 C01S C3 C016 -62.7(5) . . . . ?
C011 C01S C3 C01W 58.7(6) . . . . ?
C012 C004 C00P C01F -0.4(4) . . . . ?
C015 C014 C01A C018 1.4(4) . . . . ?
C016 C00T C00V C00W -2.5(4) . . . . ?
C016 C00T C00V C01G 178.0(2) . . . . ?
C016 C01T C2 C00R -178.6(2) . . . . ?
C016 C01T C2 C011 58.9(3) . . . . ?
C016 C01T C2 C01V -60.8(4) . . . . ?
C017 C011 C01S C00R 166.1(3) . . . . ?
C017 C011 C01S C7 -74.0(5) . . . . ?
C017 C011 C01S C3 48.9(5) . . . . ?
C017 C011 C2 C00R -164.6(3) . . . . ?
C017 C011 C2 C01T -44.9(4) . . . . ?
C017 C011 C2 C01V 76.9(4) . . . . ?
C018 C009 C00B P002 -176.31(18) . . . . ?
C018 C009 C00B C015 2.2(3) . . . . ?
C01A C014 C015 C00B -1.5(4) . . . . ?
C01B C016 C01T C00G -164.8(2) . . . . ?
C01B C016 C01T C01U 75.2(4) . . . . ?
C01B C016 C01T C2 -46.0(4) . . . . ?
C01B C016 C3 C00G 163.6(3) . . . . ?
C01B C016 C3 C01S 50.3(5) . . . . ?
C01B C016 C3 C01W -72.1(5) . . . . ?
C01C C00I C00L Ru01 125.7(2) . . . . ?
C01C C00I C00L C00Z -172.9(2) . . . . ?
C01C C00I C00L C010 -4.4(4) . . . . ?
C01D C006 C00E Ru01 -121.1(2) . . . . ?
C01D C006 C00E C00Z 176.3(2) . . . . ?
C01D C006 C00E C01I 1.0(4) . . . . ?
C01D C006 C00I Ru01 121.8(2) . . . . ?
C01D C006 C00I C00L -175.6(2) . . . . ?
C01D C006 C00I C01C -2.5(4) . . . . ?
C01F C01E C01K C012 -0.8(5) . . . . ?
C01G C00V C00W C00G -177.8(3) . . . . ?
C01I C00E C00Z Ru01 -122.9(2) . . . . ?
C01I C00E C00Z C00L 173.8(2) . . . . ?
C01I C00E C00Z C01J 0.3(4) . . . . ?
C01K C01E C01F C00P 1.0(4) . . . . ?
C01S C00R C00U C00J -17.0(4) . . . . ?
C01S C011 C017 C01B -18.1(4) . . . . ?
C01T C00G C00W C00V 15.3(4) . . . . ?
C01T C016 C01B C017 14.5(4) . . . . ?
C01U C01T C2 C00R 62.1(4) . . . . ?
C01U C01T C2 C011 -60.3(4) . . . . ?
C01U C01T C2 C01V -180.0(3) . . . . ?
C7 C01S C3 C00G -57.7(6) . . . . ?
C7 C01S C3 C016 58.6(6) . . . . ?
C7 C01S C3 C01W -180.0(5) . . . . ?
C2 C00R C00U C00J 15.0(4) . . . . ?
C2 C011 C017 C01B 13.0(4) . . . . ?
C3 C00G C00W C00V -19.9(4) . . . . ?
C3 C016 C01B C017 -20.2(4) . . . . ?

loop_
_exptl_oxdiff_crystal_face_indexfrac_h
_exptl_oxdiff_crystal_face_indexfrac_k
_exptl_oxdiff_crystal_face_indexfrac_l
_exptl_oxdiff_crystal_face_x
_exptl_oxdiff_crystal_face_y
_exptl_oxdiff_crystal_face_z
-6.5606 -3.2132 23.0244 -0.9444 -0.0240 0.3279
1.3887 -4.9359 -14.8183 0.2544 0.0072 0.9671
6.5995 3.1125 -23.3730 0.9512 0.0242 -0.3078
2.2803 -5.5609 -6.7222 -0.0202 0.1610 0.9867
-16.0751 -0.1122 -9.6646 0.1282 -0.9765 0.1733
-12.1604 0.9692 24.0149 -0.8424 -0.4015 -0.3595
2.0234 -5.2117 -12.1055 0.1629 0.0782 0.9835
13.0664 0.5154 -23.3042 0.8981 0.4279 0.1015
0.5335 5.4921 8.1769 0.0012 0.0090 -1.0000
4.4609 -5.4366 -7.1127 0.0211 0.2717 0.9621
17.6631 -0.1329 3.2801 0.0788 0.9941 -0.0740

loop_
_smtbx_masks_void_nr
_smtbx_masks_void_average_x
_smtbx_masks_void_average_y
_smtbx_masks_void_average_z
_smtbx_masks_void_volume
_smtbx_masks_void_count_electrons
_smtbx_masks_void_content
1 0.000 -0.436 0.250 291.9 48.1 '2.6 CH3OH'
2 -0.076 0.131 0.448 31.2 0.0 ?
3 0.076 -0.131 0.552 31.2 0.0 ?
4 0.000 -0.538 0.750 291.9 48.1 '2.6 CH3OH'
5 -0.076 0.369 0.948 31.2 0.0 ?
6 0.076 0.631 0.052 31.2 0.0 ?
7 0.424 0.631 0.948 31.2 0.0 ?
8 0.424 0.869 0.448 31.2 0.0 ?
9 0.500 -0.192 0.250 291.9 48.1 '2.6 CH3OH'
10 0.500 -0.646 0.750 291.9 48.1 '2.6 CH3OH'
11 0.576 0.131 0.552 31.2 0.0 ?
12 0.576 0.369 0.052 31.2 0.0 ?
